data_1560479
loop_
_publ_author_name
'Xue, Chen'
'Yao, Zhi-Yuan'
'Liu, Shao-Xian'
'Luo, Hong-Bin'
'Zou, Yang'
'Li, Li'
'Ren, Xiao-Ming'

_publ_section_title
;
 Dielectric anomaly and relaxation natures in a Zn-Cr
 pillar&#x2212;layered metal&#x2212;organic framework with cages and
 channels
;
_journal_name_full 'Journal of Solid State Chemistry'
_journal_page_first 107
_journal_page_last 113
_journal_paper_doi 10.1016/j.jssc.2017.03.029
_journal_volume 250
_journal_year 2017
_chemical_formula_moiety 'C54 H30 Cr3 N6 O28 Zn3 '
_chemical_formula_sum 'C54 H30 Cr3 N6 O28 Zn3'
_chemical_formula_weight 1563.01
_space_group_crystal_system hexagonal
_space_group_IT_number 189
_space_group_name_Hall 'P -6 -2'
_space_group_name_H-M_alt 'P -6 2 m'
_atom_sites_solution_hydrogens geom
_cell_angle_alpha 90
_cell_angle_beta 90
_cell_angle_gamma 120
_cell_formula_units_Z 1
_cell_length_a 16.7714(8)
_cell_length_b 16.7714(8)
_cell_length_c 14.4687(14)
_cell_measurement_reflns_used 5370
_cell_measurement_temperature 130(2)
_cell_measurement_theta_max 57.509
_cell_measurement_theta_min 4.759
_cell_volume 3524.5(4)
_computing_cell_refinement 'Bruker SMART'
_computing_data_collection 'Bruker SMART'
_computing_data_reduction 'Bruker SAINT'
_computing_molecular_graphics 'Bruker SHELXTL'
_computing_publication_material 'Bruker SHELXTL'
_computing_structure_refinement 'SHELXL-2014/7 (Sheldrick, 2014)'
_computing_structure_solution 'Bruker SHELXTL'
_diffrn_ambient_temperature 130(2)
_diffrn_measured_fraction_theta_full 0.994
_diffrn_measured_fraction_theta_max 0.995
_diffrn_measurement_device_type 'CCD area detector'
_diffrn_measurement_method 'phi and omega scans'
_diffrn_radiation_type MoK\a
_diffrn_radiation_wavelength 0.71073
_diffrn_reflns_av_R_equivalents 0.0590
_diffrn_reflns_av_unetI/netI 0.0327
_diffrn_reflns_Laue_measured_fraction_full 0.994
_diffrn_reflns_Laue_measured_fraction_max 0.995
_diffrn_reflns_limit_h_max 16
_diffrn_reflns_limit_h_min -21
_diffrn_reflns_limit_k_max 21
_diffrn_reflns_limit_k_min -21
_diffrn_reflns_limit_l_max 18
_diffrn_reflns_limit_l_min -18
_diffrn_reflns_number 25605
_diffrn_reflns_point_group_measured_fraction_full 0.997
_diffrn_reflns_point_group_measured_fraction_max 0.996
_diffrn_reflns_theta_full 25.242
_diffrn_reflns_theta_max 27.509
_diffrn_reflns_theta_min 2.429
_exptl_absorpt_coefficient_mu 0.766
_exptl_absorpt_correction_T_max 27.421
_exptl_absorpt_correction_T_min 2.429
_exptl_absorpt_correction_type multi-scan
_exptl_crystal_colour green
_exptl_crystal_density_diffrn 0.736
_exptl_crystal_description 'hexagonal prism'
_exptl_crystal_F_000 800
_exptl_crystal_size_max 0.5
_exptl_crystal_size_mid 0.3
_exptl_crystal_size_min 0.1
_refine_diff_density_max 2.024
_refine_diff_density_min -0.503
_refine_diff_density_rms 0.095
_refine_ls_abs_structure_details
;
 Flack x determined using 1012 quotients [(I+)-(I-)]/[(I+)+(I-)]
 (Parsons, Flack and Wagner, Acta Cryst. B69 (2013) 249-259).
;
_refine_ls_abs_structure_Flack -0.035(10)
_refine_ls_extinction_coef .
_refine_ls_extinction_method none
_refine_ls_goodness_of_fit_ref 1.003
_refine_ls_hydrogen_treatment constr
_refine_ls_matrix_type full
_refine_ls_number_parameters 108
_refine_ls_number_reflns 2972
_refine_ls_number_restraints 0
_refine_ls_restrained_S_all 1.003
_refine_ls_R_factor_all 0.0670
_refine_ls_R_factor_gt 0.0609
_refine_ls_shift/su_max 0.000
_refine_ls_shift/su_mean 0.000
_refine_ls_structure_factor_coef Fsqd
_refine_ls_weighting_details 'w=1/[\s^2^(Fo^2^)+(0.1254P)^2^] where P=(Fo^2^+2Fc^2^)/3'
_refine_ls_weighting_scheme calc
_refine_ls_wR_factor_gt 0.1590
_refine_ls_wR_factor_ref 0.1638
_reflns_Friedel_coverage 0.823
_reflns_Friedel_fraction_full 1.000
_reflns_Friedel_fraction_max 0.999
_reflns_number_gt 2471
_reflns_number_total 2972
_reflns_threshold_expression 'I > 2\s(I)'
_cod_data_source_file JSSC-2017-250-107.cif
_cod_data_source_block 1_sq
_cod_original_cell_volume 3524.5(5)
_cod_original_formula_sum 'C54 H30 Cr3 N6 O28 Zn3 '
_cod_database_code 1560479
_shelx_space_group_comment
;
The symmetry employed for this shelxl refinement is uniquely defined
by the following loop, which should always be used as a source of
symmetry information in preference to the above space-group names.
They are only intended as comments.
;

loop_
_space_group_symop_operation_xyz
'x, y, z'
'-x+y, -x, -z'
'-y, x-y, z'
'x, y, -z'
'-x+y, -x, z'
'-y, x-y, -z'
'y, x, z'
'x-y, -y, -z'
'-x, -x+y, z'
'y, x, -z'
'x-y, -y, z'
'-x, -x+y, -z'

loop_
_atom_site_label
_atom_site_type_symbol
_atom_site_fract_x
_atom_site_fract_y
_atom_site_fract_z
_atom_site_U_iso_or_equiv
_atom_site_adp_type
_atom_site_occupancy
_atom_site_site_symmetry_order
_atom_site_calc_flag
_atom_site_refinement_flags_posn
_atom_site_refinement_flags_adp
_atom_site_refinement_flags_occupancy
_atom_site_disorder_assembly
_atom_site_disorder_group
Zn1 Zn 0.0000 0.34512(5) 1.0000 0.0376(3) Uani 1 4 d S T P . .
C1 C 0.2450(4) 0.6506(4) 1.0000 0.0368(14) Uani 1 2 d S T P . .
H1 H 0.1836 0.6394 1.0000 0.044 Uiso 1 2 calc R U P . .
C2 C 0.2599(4) 0.5770(4) 1.0000 0.0376(15) Uani 1 2 d S T P . .
C3 C 0.1805(4) 0.4782(4) 1.0000 0.0358(13) Uani 1 2 d S T P . .
C4 C -0.0745(9) 0.1999(8) 0.8535(10) 0.058(3) Uani 0.5 1 d . . P . .
H4 H -0.1270 0.1708 0.8924 0.070 Uiso 0.5 1 calc R U P . .
C5 C -0.0758(11) 0.1594(9) 0.7711(12) 0.073(5) Uani 0.5 1 d . . P . .
H5 H -0.1300 0.1054 0.7515 0.087 Uiso 0.5 1 calc R U P . .
C6 C 0.0000 0.1966(4) 0.7182(5) 0.0425(15) Uani 1 2 d S T P . .
C7 C 0.0752(9) 0.2810(11) 0.7454(13) 0.077(5) Uani 0.5 1 d . . P . .
H7 H 0.1275 0.3117 0.7063 0.092 Uiso 0.5 1 calc R U P . .
C8 C 0.0732(10) 0.3163(11) 0.8226(13) 0.080(5) Uani 0.5 1 d . . P . .
H8 H 0.1269 0.3716 0.8404 0.096 Uiso 0.5 1 calc R U P . .
C9 C 0.0000 0.1484(4) 0.6314(5) 0.0443(15) Uani 1 2 d S T P . .
N1 N 0.0000 0.2812(3) 0.8822(4) 0.0417(12) Uani 1 2 d S T P . .
O1 O 0.1024(3) 0.4694(3) 1.0000 0.0464(13) Uani 1 2 d S T P . .
O2 O 0.1961(3) 0.4145(3) 1.0000 0.0459(11) Uani 1 2 d S T P . .
Cr1 Cr 0.11486(9) 0.11486(9) 0.5000 0.0416(4) Uani 1 4 d S T P . .
O3 O 0.0775(2) 0.1696(2) 0.5982(3) 0.0523(9) Uani 1 1 d . . . . .
O4 O 0.0000 0.0000 0.5000 0.035(2) Uani 1 12 d S T P . .
O5 O 0.2345(4) 0.2345(4) 0.5000 0.0362(13) Uani 1 4 d S T P . .

loop_
_atom_site_aniso_label
_atom_site_aniso_U_11
_atom_site_aniso_U_22
_atom_site_aniso_U_33
_atom_site_aniso_U_23
_atom_site_aniso_U_13
_atom_site_aniso_U_12
Zn1 0.0268(5) 0.0275(4) 0.0582(6) 0.000 0.000 0.0134(2)
C1 0.021(2) 0.040(3) 0.053(4) 0.000 0.000 0.018(2)
C2 0.029(3) 0.014(2) 0.061(4) 0.000 0.000 0.003(2)
C3 0.024(3) 0.018(3) 0.058(4) 0.000 0.000 0.006(2)
C4 0.034(5) 0.037(5) 0.075(9) -0.015(5) 0.012(6) -0.005(5)
C5 0.061(8) 0.049(7) 0.089(11) -0.048(8) -0.008(7) 0.013(6)
C6 0.043(3) 0.041(2) 0.044(4) -0.003(2) 0.000 0.0215(17)
C7 0.033(6) 0.056(8) 0.106(13) -0.042(9) 0.012(7) -0.004(6)
C8 0.037(7) 0.056(8) 0.093(12) -0.003(8) 0.000(7) -0.018(6)
C9 0.046(4) 0.042(2) 0.047(4) 0.002(3) 0.000 0.0230(18)
N1 0.034(3) 0.0330(19) 0.058(3) -0.002(2) 0.000 0.0171(13)
O1 0.0180(19) 0.0183(19) 0.089(4) 0.000 0.000 -0.0010(16)
O2 0.032(2) 0.031(2) 0.078(3) 0.000 0.000 0.0190(19)
Cr1 0.0375(6) 0.0375(6) 0.0489(9) 0.000 0.000 0.0179(7)
O3 0.0483(19) 0.0468(19) 0.056(2) -0.0152(17) 0.0102(17) 0.0195(16)
O4 0.037(3) 0.037(3) 0.031(6) 0.000 0.000 0.0186(16)
O5 0.039(2) 0.039(2) 0.030(3) 0.000 0.000 0.018(3)

loop_
_atom_type_symbol
_atom_type_description
_atom_type_scat_dispersion_real
_atom_type_scat_dispersion_imag
_atom_type_scat_source
C C 0.0033 0.0016 'International Tables Vol C Tables 4.2.6.8 and 6.1.1.4'
H H 0.0000 0.0000 'International Tables Vol C Tables 4.2.6.8 and 6.1.1.4'
Cr Cr 0.3209 0.6236 'International Tables Vol C Tables 4.2.6.8 and 6.1.1.4'
N N 0.0061 0.0033 'International Tables Vol C Tables 4.2.6.8 and 6.1.1.4'
O O 0.0106 0.0060 'International Tables Vol C Tables 4.2.6.8 and 6.1.1.4'
Zn Zn 0.2839 1.4301 'International Tables Vol C Tables 4.2.6.8 and 6.1.1.4'

loop_
_geom_angle_atom_site_label_1
_geom_angle_atom_site_label_2
_geom_angle_atom_site_label_3
_geom_angle
_geom_angle_site_symmetry_1
_geom_angle_site_symmetry_3
O1 Zn1 O1 101.1(3) . 9
O1 Zn1 N1 109.77(11) . 4_557
O1 Zn1 N1 109.77(11) 9 4_557
O1 Zn1 N1 109.77(11) . .
O1 Zn1 N1 109.77(11) 9 .
N1 Zn1 N1 115.7(3) 4_557 .
C2 C1 C2 121.5(6) . 2_567
C2 C1 H1 119.2 . .
C2 C1 H1 119.2 2_567 .
C1 C2 C1 118.5(6) . 3_665
C1 C2 C3 121.6(6) . .
C1 C2 C3 119.9(5) 3_665 .
O2 C3 O1 124.7(5) . .
O2 C3 C2 120.0(6) . .
O1 C3 C2 115.3(5) . .
C5 C4 N1 122.5(11) . .
C5 C4 H4 118.7 . .
N1 C4 H4 118.7 . .
C6 C5 C4 119.3(11) . .
C6 C5 H5 120.3 . .
C4 C5 H5 120.3 . .
C5 C6 C5 110.4(16) 9 .
C5 C6 C7 36.4(10) 9 .
C5 C6 C7 118.4(8) . .
C5 C6 C7 118.4(8) 9 9
C5 C6 C7 36.4(10) . 9
C7 C6 C7 102.5(15) . 9
C5 C6 C9 119.0(6) 9 .
C5 C6 C9 119.0(6) . .
C7 C6 C9 122.6(7) . .
C7 C6 C9 122.6(7) 9 .
C8 C7 C6 119.7(12) . .
C8 C7 H7 120.1 . .
C6 C7 H7 120.1 . .
C7 C8 N1 125.4(11) . .
C7 C8 H8 117.3 . .
N1 C8 H8 117.3 . .
O3 C9 O3 126.9(7) . 9
O3 C9 C6 116.6(4) . .
O3 C9 C6 116.6(3) 9 .
C8 N1 C8 101.9(15) 9 .
C8 N1 C4 35.8(8) 9 .
C8 N1 C4 114.3(8) . .
C8 N1 C4 114.3(8) 9 9
C8 N1 C4 35.8(8) . 9
C4 N1 C4 103.8(13) . 9
C8 N1 Zn1 122.9(7) 9 .
C8 N1 Zn1 122.9(7) . .
C4 N1 Zn1 122.8(6) . .
C4 N1 Zn1 122.8(6) 9 .
C3 O1 Zn1 116.5(4) . .
O4 Cr1 O3 94.28(11) . .
O4 Cr1 O3 94.28(11) . 7
O3 Cr1 O3 86.3(3) . 7
O4 Cr1 O3 94.28(11) . 10_556
O3 Cr1 O3 171.4(2) . 10_556
O3 Cr1 O3 93.1(3) 7 10_556
O4 Cr1 O3 94.28(11) . 4_556
O3 Cr1 O3 93.1(3) . 4_556
O3 Cr1 O3 171.4(2) 7 4_556
O3 Cr1 O3 86.3(3) 10_556 4_556
O4 Cr1 O5 180.0(3) . .
O3 Cr1 O5 85.72(11) . .
O3 Cr1 O5 85.72(11) 7 .
O3 Cr1 O5 85.72(11) 10_556 .
O3 Cr1 O5 85.72(11) 4_556 .
C9 O3 Cr1 132.2(4) . .
Cr1 O4 Cr1 120.0 3 2_556
Cr1 O4 Cr1 120.0 3 .
Cr1 O4 Cr1 120.0 2_556 .

loop_
_geom_bond_atom_site_label_1
_geom_bond_atom_site_label_2
_geom_bond_distance
_geom_bond_site_symmetry_2
Zn1 O1 1.927(4) .
Zn1 O1 1.927(4) 9
Zn1 N1 2.014(6) 4_557
Zn1 N1 2.014(6) .
C1 C2 1.376(8) .
C1 C2 1.378(8) 2_567
C1 H1 0.9500 .
C2 C1 1.378(8) 3_665
C2 C3 1.520(7) .
C3 O2 1.220(7) .
C3 O1 1.243(8) .
C4 C5 1.367(19) .
C4 N1 1.374(10) .
C4 H4 0.9500 .
C5 C6 1.341(17) .
C5 H5 0.9500 .
C6 C5 1.341(17) 9
C6 C7 1.401(13) .
C6 C7 1.401(13) 9
C6 C9 1.494(10) .
C7 C8 1.27(2) .
C7 H7 0.9500 .
C8 N1 1.368(16) .
C8 H8 0.9500 .
C9 O3 1.259(5) .
C9 O3 1.259(5) 9
N1 C8 1.368(16) 9
N1 C4 1.374(10) 9
Cr1 O4 1.9264(16) .
Cr1 O3 1.957(3) .
Cr1 O3 1.957(3) 7
Cr1 O3 1.957(3) 10_556
Cr1 O3 1.957(3) 4_556
Cr1 O5 2.007(6) .
O4 Cr1 1.9264(16) 3
O4 Cr1 1.9264(16) 2_556
